data_7035186
loop_
_publ_author_name
'Ma, Yuguo'
'Lobkovsky, Emil B.'
'Coates, Geoffrey W.'

_publ_section_title
;
 Titanium(iv) catalysts with ancillary imino-spiroketonato ligands:
 synthesis, structure and olefin polymerization.
;
_journal_issue 27
_journal_name_full 'Dalton transactions (Cambridge, England : 2003)'
_journal_page_first 12265
_journal_page_last 12272
_journal_paper_doi 10.1039/c5dt01104c
_journal_volume 44
_journal_year 2015
_chemical_formula_moiety 'C34 H36 Cl2 F4 N2 O2 Ti'
_chemical_formula_sum 'C34 H36 Cl2 F4 N2 O2 Ti'
_chemical_formula_weight 699.45
_chemical_name_systematic
; 
 ? 
;
_space_group_IT_number 14
_symmetry_cell_setting monoclinic
_symmetry_space_group_name_Hall '-P 2yn'
_symmetry_space_group_name_H-M 'P 1 21/n 1'
_atom_sites_solution_hydrogens mixed
_atom_sites_solution_primary direct
_atom_sites_solution_secondary difmap
_audit_creation_method SHELXL-97
_audit_update_record
;
2015-03-19 deposited with the CCDC.
2015-05-18 downloaded from the CCDC.
;
_cell_angle_alpha 90.00
_cell_angle_beta 103.3484(8)
_cell_angle_gamma 90.00
_cell_formula_units_Z 4
_cell_length_a 10.5330(4)
_cell_length_b 19.3123(8)
_cell_length_c 16.1038(7)
_cell_measurement_temperature 173(2)
_cell_volume 3187.3(2)
_computing_cell_refinement 'Bruker SAINT+'
_computing_data_collection 'Bruker APEX2'
_computing_data_reduction 'Bruker SAINT+'
_computing_molecular_graphics 'Bruker SHELXTL'
_computing_publication_material 'Bruker SHELXTL'
_computing_structure_refinement 'SHELXL-97 (Sheldrick, 1997)'
_computing_structure_solution 'SHELXS-97 (Sheldrick, 1990)'
_diffrn_ambient_temperature 173(2)
_diffrn_measured_fraction_theta_full 0.922
_diffrn_measured_fraction_theta_max 0.922
_diffrn_measurement_device_type 'Bruker X8 APEX II diffractometer'
_diffrn_measurement_method 'phi and omega scans'
_diffrn_radiation_monochromator graphite
_diffrn_radiation_source 'fine-focus sealed tube'
_diffrn_radiation_type MoK\a
_diffrn_radiation_wavelength 0.71073
_diffrn_reflns_av_R_equivalents 0.0355
_diffrn_reflns_av_sigmaI/netI 0.0452
_diffrn_reflns_limit_h_max 15
_diffrn_reflns_limit_h_min -15
_diffrn_reflns_limit_k_max 29
_diffrn_reflns_limit_k_min -29
_diffrn_reflns_limit_l_max 22
_diffrn_reflns_limit_l_min -24
_diffrn_reflns_number 31576
_diffrn_reflns_theta_full 32.80
_diffrn_reflns_theta_max 32.80
_diffrn_reflns_theta_min 2.36
_exptl_absorpt_coefficient_mu 0.494
_exptl_absorpt_correction_T_max 0.9295
_exptl_absorpt_correction_T_min 0.8268
_exptl_absorpt_correction_type multi-scan
_exptl_absorpt_process_details SADABS
_exptl_crystal_colour black
_exptl_crystal_density_diffrn 1.458
_exptl_crystal_density_method 'not measured'
_exptl_crystal_description block
_exptl_crystal_F_000 1448
_exptl_crystal_size_max 0.40
_exptl_crystal_size_mid 0.30
_exptl_crystal_size_min 0.15
_refine_diff_density_max 0.466
_refine_diff_density_min -0.405
_refine_diff_density_rms 0.065
_refine_ls_extinction_method none
_refine_ls_goodness_of_fit_ref 1.009
_refine_ls_hydrogen_treatment mixed
_refine_ls_matrix_type full
_refine_ls_number_parameters 550
_refine_ls_number_reflns 10907
_refine_ls_number_restraints 0
_refine_ls_restrained_S_all 1.009
_refine_ls_R_factor_all 0.0703
_refine_ls_R_factor_gt 0.0454
_refine_ls_shift/su_max 0.001
_refine_ls_shift/su_mean 0.000
_refine_ls_structure_factor_coef Fsqd
_refine_ls_weighting_details 'calc w=1/[\s^2^(Fo^2^)+(0.0600P)^2^+0.7589P] where P=(Fo^2^+2Fc^2^)/3'
_refine_ls_weighting_scheme calc
_refine_ls_wR_factor_gt 0.1033
_refine_ls_wR_factor_ref 0.1134
_reflns_number_gt 8139
_reflns_number_total 10907
_reflns_threshold_expression >2sigma(I)
_cod_data_source_file c5dt01104c2.cif
_cod_data_source_block ym6
_cod_depositor_comments
;
The following automatic conversions were performed:

'_symmetry_cell_setting' value 'Monoclinic' changed to 'monoclinic'
according to
/usr/data/users/saulius/crontab/automatic-downloads/rss-feeds/RSC/lib/dictionaries/cif_core.dic
dictionary named 'cif_core.dic' version 2.4.2 from 2011-04-26.

Automatic conversion script
Id: cif_fix_values 3271 2015-04-21 07:52:19Z andrius 

 Adding full bibliography for 7035186--7035189.cif.
;
_cod_original_sg_symbol_H-M P2(1)/n
_cod_database_code 7035186

loop_
_symmetry_equiv_pos_as_xyz
'x, y, z'
'-x+1/2, y+1/2, -z+1/2'
'-x, -y, -z'
'x-1/2, -y-1/2, z-1/2'

loop_
_atom_site_label
_atom_site_type_symbol
_atom_site_fract_x
_atom_site_fract_y
_atom_site_fract_z
_atom_site_U_iso_or_equiv
_atom_site_adp_type
_atom_site_occupancy
_atom_site_symmetry_multiplicity
_atom_site_calc_flag
Ti1 Ti 0.43293(2) 0.042281(13) 0.207493(16) 0.01490(6) Uani 1 1 d
Cl1 Cl 0.41179(4) -0.04339(2) 0.10744(3) 0.02873(9) Uani 1 1 d
Cl2 Cl 0.28437(4) 0.00137(2) 0.28043(3) 0.02355(8) Uani 1 1 d
F1 F 0.38261(13) 0.34508(6) 0.16563(8) 0.0444(3) Uani 1 1 d
F2 F 0.16513(11) 0.27989(6) 0.37701(9) 0.0428(3) Uani 1 1 d
F3 F 0.96043(12) 0.17629(8) 0.32826(12) 0.0709(5) Uani 1 1 d
F4 F 0.96673(11) -0.03103(7) 0.18154(10) 0.0537(4) Uani 1 1 d
O1 O 0.57283(10) -0.00010(5) 0.28418(7) 0.0187(2) Uani 1 1 d
O2 O 0.31404(10) 0.10220(5) 0.13827(7) 0.0180(2) Uani 1 1 d
N1 N 0.47573(12) 0.12487(6) 0.30296(8) 0.0165(2) Uani 1 1 d
N2 N 0.56576(11) 0.09450(6) 0.14495(8) 0.0174(2) Uani 1 1 d
C1 C 0.55279(15) 0.11787(8) 0.37894(10) 0.0200(3) Uani 1 1 d
H1 H 0.5585(18) 0.1561(10) 0.4180(12) 0.022(5) Uiso 1 1 d
C2 C 0.63088(15) 0.06008(8) 0.41318(10) 0.0215(3) Uani 1 1 d
C3 C 0.7129(2) 0.06655(10) 0.50370(12) 0.0316(4) Uani 1 1 d
H3B H 0.662(2) 0.0602(12) 0.5445(15) 0.038(6) Uiso 1 1 d
H3A H 0.752(2) 0.1121(13) 0.5112(15) 0.045(7) Uiso 1 1 d
C4 C 0.81825(18) 0.01084(10) 0.52128(12) 0.0320(4) Uani 1 1 d
H4B H 0.882(2) 0.0216(11) 0.4871(14) 0.029(5) Uiso 1 1 d
H4A H 0.861(2) 0.0149(11) 0.5775(14) 0.032(5) Uiso 1 1 d
C5 C 0.75523(19) -0.05915(10) 0.49730(11) 0.0295(4) Uani 1 1 d
H5B H 0.8123(19) -0.0958(10) 0.5127(12) 0.025(5) Uiso 1 1 d
H5A H 0.690(2) -0.0639(12) 0.5249(15) 0.039(6) Uiso 1 1 d
C6 C 0.69847(15) -0.06584(8) 0.40050(10) 0.0224(3) Uani 1 1 d
C7 C 0.63305(13) 0.00133(8) 0.36554(10) 0.0178(3) Uani 1 1 d
C8 C 0.80345(19) -0.08731(11) 0.35118(13) 0.0344(4) Uani 1 1 d
H8B H 0.797(2) -0.0588(13) 0.3019(16) 0.045(6) Uiso 1 1 d
H8A H 0.895(2) -0.0795(12) 0.3878(14) 0.038(6) Uiso 1 1 d
C9 C 0.7730(3) -0.16319(13) 0.32540(18) 0.0519(6) Uani 1 1 d
H9B H 0.809(3) -0.1716(14) 0.2811(18) 0.057(8) Uiso 1 1 d
H9A H 0.812(3) -0.1941(16) 0.376(2) 0.070(9) Uiso 1 1 d
C10 C 0.6257(3) -0.16614(12) 0.30638(16) 0.0462(5) Uani 1 1 d
H10B H 0.586(3) -0.2166(18) 0.305(2) 0.082(10) Uiso 1 1 d
H10A H 0.587(3) -0.1397(15) 0.2491(19) 0.065(8) Uiso 1 1 d
C11 C 0.5951(2) -0.12529(9) 0.37980(13) 0.0309(4) Uani 1 1 d
H11B H 0.508(2) -0.1061(12) 0.3656(15) 0.041(6) Uiso 1 1 d
H11A H 0.612(2) -0.1546(13) 0.4311(16) 0.046(7) Uiso 1 1 d
C12 C 0.40406(14) 0.18877(7) 0.29028(10) 0.0176(3) Uani 1 1 d
C13 C 0.42676(16) 0.23660(8) 0.23092(10) 0.0218(3) Uani 1 1 d
H13 H 0.4876(19) 0.2282(10) 0.1975(13) 0.025(5) Uiso 1 1 d
C14 C 0.35935(18) 0.29846(8) 0.22336(11) 0.0264(3) Uani 1 1 d
C15 C 0.27001(17) 0.31548(9) 0.27081(12) 0.0291(4) Uani 1 1 d
H15 H 0.225(2) 0.3560(11) 0.2660(14) 0.035(6) Uiso 1 1 d
C16 C 0.25004(16) 0.26602(9) 0.32786(12) 0.0269(3) Uani 1 1 d
C17 C 0.31365(16) 0.20269(8) 0.33883(11) 0.0231(3) Uani 1 1 d
H17 H 0.297(2) 0.1719(11) 0.3762(13) 0.029(5) Uiso 1 1 d
C18 C 0.53188(15) 0.13037(8) 0.07435(10) 0.0203(3) Uani 1 1 d
H18 H 0.6040(18) 0.1477(9) 0.0494(12) 0.021(5) Uiso 1 1 d
C19 C 0.40298(15) 0.14800(8) 0.02980(10) 0.0204(3) Uani 1 1 d
C20 C 0.38704(18) 0.18818(11) -0.05276(12) 0.0305(4) Uani 1 1 d
H20B H 0.463(2) 0.2188(12) -0.0499(14) 0.041(6) Uiso 1 1 d
H20A H 0.387(2) 0.1548(13) -0.0987(16) 0.049(7) Uiso 1 1 d
C21 C 0.25897(17) 0.22779(10) -0.07251(12) 0.0292(4) Uani 1 1 d
H31B H 0.246(2) 0.2512(12) -0.1307(16) 0.045(6) Uiso 1 1 d
H31A H 0.2653(19) 0.2651(11) -0.0303(14) 0.029(5) Uiso 1 1 d
C22 C 0.14673(17) 0.17999(9) -0.06839(11) 0.0260(3) Uani 1 1 d
H22B H 0.149(2) 0.1412(12) -0.1069(14) 0.037(6) Uiso 1 1 d
H22A H 0.065(2) 0.2039(11) -0.0882(13) 0.031(5) Uiso 1 1 d
C23 C 0.15752(14) 0.15069(7) 0.02189(10) 0.0179(3) Uani 1 1 d
C24 C 0.29768(14) 0.13330(7) 0.06398(9) 0.0165(3) Uani 1 1 d
C25 C 0.06983(16) 0.08626(9) 0.01918(12) 0.0255(3) Uani 1 1 d
H25B H 0.0902(19) 0.0654(10) 0.0765(13) 0.024(5) Uiso 1 1 d
H25A H 0.086(2) 0.0512(11) -0.0223(14) 0.029(5) Uiso 1 1 d
C26 C -0.06813(17) 0.11620(10) 0.00120(13) 0.0318(4) Uani 1 1 d
H26B H -0.131(2) 0.0853(12) 0.0174(14) 0.041(6) Uiso 1 1 d
H26A H -0.102(2) 0.1254(11) -0.0620(15) 0.038(6) Uiso 1 1 d
C27 C -0.05305(17) 0.18608(11) 0.04833(13) 0.0343(4) Uani 1 1 d
H27B H -0.100(2) 0.2241(12) 0.0114(14) 0.036(6) Uiso 1 1 d
H27A H -0.093(2) 0.1845(13) 0.0981(16) 0.050(7) Uiso 1 1 d
C28 C 0.09573(16) 0.20056(9) 0.07674(12) 0.0258(3) Uani 1 1 d
H28B H 0.1283(19) 0.1876(10) 0.1365(13) 0.025(5) Uiso 1 1 d
H28A H 0.1210(19) 0.2497(11) 0.0671(13) 0.028(5) Uiso 1 1 d
C29 C 0.70336(13) 0.08755(8) 0.18050(10) 0.0180(3) Uani 1 1 d
C30 C 0.76664(17) 0.13710(9) 0.23694(13) 0.0306(4) Uani 1 1 d
H30 H 0.724(2) 0.1748(13) 0.2499(16) 0.046(7) Uiso 1 1 d
C31 C 0.89821(17) 0.12775(10) 0.27302(13) 0.0338(4) Uani 1 1 d
C32 C 0.96906(16) 0.07272(9) 0.25495(12) 0.0268(3) Uani 1 1 d
H32 H 1.053(2) 0.0706(12) 0.2764(14) 0.039(6) Uiso 1 1 d
C33 C 0.90124(16) 0.02495(9) 0.19875(12) 0.0276(3) Uani 1 1 d
C34 C 0.76977(16) 0.03045(9) 0.16034(11) 0.0259(3) Uani 1 1 d
H34 H 0.724(2) -0.0037(11) 0.1232(14) 0.034(6) Uiso 1 1 d

loop_
_atom_site_aniso_label
_atom_site_aniso_U_11
_atom_site_aniso_U_22
_atom_site_aniso_U_33
_atom_site_aniso_U_23
_atom_site_aniso_U_13
_atom_site_aniso_U_12
Ti1 0.01482(11) 0.01484(11) 0.01434(12) 0.00136(9) 0.00196(9) 0.00108(9)
Cl1 0.0324(2) 0.02547(19) 0.0272(2) -0.00872(15) 0.00469(16) -0.00008(16)
Cl2 0.02076(16) 0.02330(17) 0.02868(19) 0.00490(14) 0.01002(14) -0.00032(13)
F1 0.0691(8) 0.0240(5) 0.0406(7) 0.0168(5) 0.0138(6) 0.0088(5)
F2 0.0362(6) 0.0365(6) 0.0625(8) -0.0069(6) 0.0255(6) 0.0078(5)
F3 0.0287(6) 0.0658(9) 0.1039(12) -0.0586(9) -0.0138(7) 0.0019(6)
F4 0.0264(5) 0.0479(7) 0.0790(10) -0.0321(7) -0.0038(6) 0.0171(5)
O1 0.0189(5) 0.0187(5) 0.0176(5) 0.0015(4) 0.0025(4) 0.0034(4)
O2 0.0164(4) 0.0212(5) 0.0156(5) 0.0045(4) 0.0023(4) 0.0019(4)
N1 0.0177(5) 0.0140(5) 0.0168(6) 0.0015(4) 0.0020(4) 0.0007(4)
N2 0.0147(5) 0.0201(6) 0.0174(6) 0.0010(5) 0.0036(4) 0.0010(4)
C1 0.0225(7) 0.0166(6) 0.0191(7) -0.0004(5) 0.0012(6) -0.0007(5)
C2 0.0224(7) 0.0215(7) 0.0182(7) 0.0046(6) -0.0003(6) 0.0020(6)
C3 0.0381(10) 0.0292(9) 0.0212(8) 0.0017(7) -0.0061(7) 0.0055(8)
C4 0.0278(8) 0.0414(10) 0.0217(9) 0.0064(7) -0.0050(7) 0.0057(7)
C5 0.0338(9) 0.0307(9) 0.0221(8) 0.0105(7) 0.0023(7) 0.0116(7)
C6 0.0238(7) 0.0219(7) 0.0214(8) 0.0066(6) 0.0053(6) 0.0079(6)
C7 0.0145(6) 0.0202(6) 0.0181(7) 0.0055(5) 0.0028(5) 0.0017(5)
C8 0.0308(9) 0.0415(10) 0.0330(10) 0.0082(8) 0.0114(8) 0.0176(8)
C9 0.0610(15) 0.0487(13) 0.0473(14) -0.0066(11) 0.0153(12) 0.0260(11)
C10 0.0625(14) 0.0332(10) 0.0415(12) -0.0074(9) 0.0093(11) 0.0059(10)
C11 0.0403(10) 0.0204(8) 0.0323(10) 0.0054(7) 0.0089(8) 0.0028(7)
C12 0.0190(6) 0.0133(6) 0.0180(7) -0.0004(5) -0.0012(5) 0.0004(5)
C13 0.0265(7) 0.0191(7) 0.0183(7) 0.0017(6) 0.0021(6) 0.0009(6)
C14 0.0358(9) 0.0169(7) 0.0227(8) 0.0043(6) -0.0006(7) 0.0012(6)
C15 0.0291(8) 0.0178(7) 0.0357(10) -0.0023(7) -0.0021(7) 0.0068(6)
C16 0.0223(7) 0.0245(8) 0.0336(9) -0.0064(7) 0.0056(7) 0.0024(6)
C17 0.0248(7) 0.0188(7) 0.0264(8) 0.0005(6) 0.0070(6) 0.0000(6)
C18 0.0208(7) 0.0217(7) 0.0197(7) 0.0017(6) 0.0074(6) 0.0010(6)
C19 0.0223(7) 0.0224(7) 0.0170(7) 0.0043(6) 0.0053(6) 0.0039(6)
C20 0.0287(8) 0.0409(10) 0.0243(8) 0.0152(8) 0.0111(7) 0.0098(7)
C21 0.0294(8) 0.0302(9) 0.0277(9) 0.0141(7) 0.0057(7) 0.0042(7)
C22 0.0284(8) 0.0266(8) 0.0205(8) 0.0076(6) 0.0005(6) 0.0033(6)
C23 0.0184(6) 0.0173(6) 0.0165(7) 0.0023(5) 0.0007(5) 0.0029(5)
C24 0.0189(6) 0.0143(6) 0.0152(7) 0.0009(5) 0.0018(5) 0.0023(5)
C25 0.0237(7) 0.0213(7) 0.0280(9) 0.0044(7) -0.0015(6) -0.0020(6)
C26 0.0207(7) 0.0358(9) 0.0350(10) 0.0109(8) -0.0017(7) -0.0032(7)
C27 0.0218(8) 0.0487(11) 0.0320(10) 0.0022(9) 0.0055(7) 0.0088(8)
C28 0.0220(7) 0.0278(8) 0.0259(9) -0.0037(7) 0.0021(6) 0.0066(6)
C29 0.0149(6) 0.0221(7) 0.0171(7) 0.0020(5) 0.0037(5) -0.0005(5)
C30 0.0212(7) 0.0267(8) 0.0421(11) -0.0118(7) 0.0034(7) 0.0016(6)
C31 0.0232(8) 0.0344(9) 0.0403(11) -0.0143(8) -0.0001(7) -0.0028(7)
C32 0.0163(7) 0.0332(9) 0.0291(9) -0.0003(7) 0.0014(6) 0.0015(6)
C33 0.0206(7) 0.0281(8) 0.0337(9) -0.0049(7) 0.0053(7) 0.0062(6)
C34 0.0201(7) 0.0290(8) 0.0274(8) -0.0086(7) 0.0029(6) 0.0018(6)

loop_
_atom_type_symbol
_atom_type_description
_atom_type_scat_dispersion_real
_atom_type_scat_dispersion_imag
_atom_type_scat_source
C C 0.0033 0.0016 'International Tables Vol C Tables 4.2.6.8 and 6.1.1.4'
H H 0.0000 0.0000 'International Tables Vol C Tables 4.2.6.8 and 6.1.1.4'
N N 0.0061 0.0033 'International Tables Vol C Tables 4.2.6.8 and 6.1.1.4'
O O 0.0106 0.0060 'International Tables Vol C Tables 4.2.6.8 and 6.1.1.4'
F F 0.0171 0.0103 'International Tables Vol C Tables 4.2.6.8 and 6.1.1.4'
Cl Cl 0.1484 0.1585 'International Tables Vol C Tables 4.2.6.8 and 6.1.1.4'
Ti Ti 0.2776 0.4457 'International Tables Vol C Tables 4.2.6.8 and 6.1.1.4'

loop_
_geom_angle_atom_site_label_1
_geom_angle_atom_site_label_2
_geom_angle_atom_site_label_3
_geom_angle
O2 Ti1 O1 167.53(5)
O2 Ti1 N2 81.35(5)
O1 Ti1 N2 90.90(5)
O2 Ti1 N1 88.21(5)
O1 Ti1 N1 81.53(5)
N2 Ti1 N1 86.36(5)
O2 Ti1 Cl1 94.86(4)
O1 Ti1 Cl1 94.71(4)
N2 Ti1 Cl1 88.70(4)
N1 Ti1 Cl1 173.73(3)
O2 Ti1 Cl2 94.35(3)
O1 Ti1 Cl2 92.15(3)
N2 Ti1 Cl2 172.11(4)
N1 Ti1 Cl2 86.89(3)
Cl1 Ti1 Cl2 98.296(18)
C7 O1 Ti1 140.30(10)
C24 O2 Ti1 138.92(9)
C1 N1 C12 114.42(13)
C1 N1 Ti1 124.30(10)
C12 N1 Ti1 120.66(9)
C18 N2 C29 116.31(12)
C18 N2 Ti1 125.30(10)
C29 N2 Ti1 118.33(9)
N1 C1 C2 128.48(15)
C7 C2 C1 121.03(14)
C7 C2 C3 121.69(14)
C1 C2 C3 117.27(14)
C2 C3 C4 110.40(15)
C5 C4 C3 108.95(15)
C4 C5 C6 112.17(14)
C7 C6 C5 109.94(14)
C7 C6 C8 110.71(13)
C5 C6 C8 112.49(14)
C7 C6 C11 108.34(13)
C5 C6 C11 111.44(14)
C8 C6 C11 103.71(14)
O1 C7 C2 120.44(13)
O1 C7 C6 115.14(13)
C2 C7 C6 124.39(14)
C9 C8 C6 105.24(17)
C10 C9 C8 103.37(17)
C9 C10 C11 102.42(19)
C10 C11 C6 106.58(16)
C13 C12 C17 120.49(14)
C13 C12 N1 120.05(13)
C17 C12 N1 119.45(13)
C14 C13 C12 117.98(15)
F1 C14 C13 117.65(16)
F1 C14 C15 118.35(15)
C13 C14 C15 124.00(16)
C16 C15 C14 115.65(15)
F2 C16 C15 118.55(15)
F2 C16 C17 117.78(16)
C15 C16 C17 123.66(16)
C16 C17 C12 118.19(15)
N2 C18 C19 127.00(13)
C24 C19 C18 120.81(14)
C24 C19 C20 121.35(14)
C18 C19 C20 117.68(13)
C19 C20 C21 110.77(14)
C22 C21 C20 110.40(15)
C21 C22 C23 112.17(14)
C24 C23 C22 110.87(12)
C24 C23 C25 110.43(12)
C22 C23 C25 110.86(13)
C24 C23 C28 112.19(13)
C22 C23 C28 111.17(13)
C25 C23 C28 100.94(13)
O2 C24 C19 120.65(13)
O2 C24 C23 114.75(12)
C19 C24 C23 124.60(13)
C26 C25 C23 103.71(13)
C25 C26 C27 104.66(14)
C26 C27 C28 106.59(14)
C23 C28 C27 104.38(14)
C30 C29 C34 120.88(15)
C30 C29 N2 119.14(14)
C34 C29 N2 119.94(14)
C29 C30 C31 118.03(16)
F3 C31 C32 118.22(16)
F3 C31 C30 118.12(16)
C32 C31 C30 123.65(17)
C31 C32 C33 115.87(16)
F4 C33 C32 117.56(15)
F4 C33 C34 118.51(16)
C32 C33 C34 123.92(16)
C33 C34 C29 117.65(15)

loop_
_geom_bond_atom_site_label_1
_geom_bond_atom_site_label_2
_geom_bond_distance
Ti1 O2 1.8722(10)
Ti1 O1 1.8777(11)
Ti1 N2 2.1539(12)
Ti1 N1 2.1888(13)
Ti1 Cl1 2.2842(5)
Ti1 Cl2 2.3024(4)
F1 C14 1.357(2)
F2 C16 1.351(2)
F3 C31 1.353(2)
F4 C33 1.3453(19)
O1 C7 1.3176(18)
O2 C24 1.3140(17)
N1 C1 1.310(2)
N1 C12 1.4364(18)
N2 C18 1.309(2)
N2 C29 1.4364(18)
C1 C2 1.420(2)
C2 C7 1.373(2)
C2 C3 1.518(2)
C3 C4 1.525(3)
C4 C5 1.516(3)
C5 C6 1.541(2)
C6 C7 1.515(2)
C6 C8 1.559(2)
C6 C11 1.564(2)
C8 C9 1.537(3)
C9 C10 1.512(4)
C10 C11 1.516(3)
C12 C13 1.389(2)
C12 C17 1.391(2)
C13 C14 1.381(2)
C14 C15 1.382(3)
C15 C16 1.375(3)
C16 C17 1.386(2)
C18 C19 1.423(2)
C19 C24 1.377(2)
C19 C20 1.515(2)
C20 C21 1.519(2)
C21 C22 1.513(2)
C22 C23 1.540(2)
C23 C24 1.513(2)
C23 C25 1.544(2)
C23 C28 1.548(2)
C25 C26 1.528(2)
C26 C27 1.538(3)
C27 C28 1.553(2)
C29 C30 1.381(2)
C29 C34 1.384(2)
C30 C31 1.385(2)
C31 C32 1.368(2)
C32 C33 1.372(3)
C33 C34 1.384(2)
